data_7121294
loop_
_publ_author_name
'Shuku, Yoshiaki'
'Mizuno, Asato'
'Ushiroguchi, Ryo'
'Hyun, Chang Seok'
'Ryu, Young Jun'
'An, Byeong-Kwan'
'Kwon, Ji Eon'
'Park, Soo Young'
'Tsuchiizu, Masahisa'
'Awaga, Kunio'

_publ_section_title
;
 An exotic band structure of a supramolecular honeycomb lattice formed by
 a pancake \p-\p interaction between triradical trianions of triptycene
 tribenzoquinone.
;
_journal_issue 31
_journal_name_full 'Chemical communications (Cambridge, England)'
_journal_page_first 3815
_journal_page_last 3818
_journal_paper_doi 10.1039/c8cc00753e
_journal_volume 54
_journal_year 2018
_chemical_formula_moiety 'C22 H17 Li3 N O9'
_chemical_formula_sum 'C22 H17 Li3 N O9'
_chemical_formula_weight 460.20
_space_group_crystal_system triclinic
_space_group_IT_number 2
_space_group_name_Hall '-P 1'
_space_group_name_H-M_alt 'P -1'
_symmetry_space_group_name_Hall '-P 1'
_symmetry_space_group_name_H-M 'P -1'
_atom_sites_solution_hydrogens geom
_atom_sites_solution_primary direct
_atom_sites_solution_secondary difmap
_audit_update_record
;
2018-01-13 deposited with the CCDC.
2018-02-12 downloaded from the CCDC.
;
_cell_angle_alpha 116.488(6)
_cell_angle_beta 92.9867(14)
_cell_angle_gamma 110.107(5)
_cell_formula_units_Z 2
_cell_length_a 9.739(5)
_cell_length_b 10.881(6)
_cell_length_c 11.611(6)
_cell_measurement_reflns_used 2665
_cell_measurement_temperature 123
_cell_measurement_theta_max 27.43
_cell_measurement_theta_min 3.41
_cell_volume 1002.8(9)
_computing_cell_refinement CrystalClear
_computing_data_collection 'CrystalClear (Rigaku/MSC Inc., 2006)'
_computing_data_reduction CrystalClear
_computing_molecular_graphics 'CrystalStructure 4.2.5'
_computing_publication_material 'CrystalStructure 4.2.5 (Rigaku, 2017)'
_computing_structure_refinement 'SHELXL Version 2016/4 (Sheldrick, 2008)'
_computing_structure_solution 'SIR92 (Altomare, et al., 1994)'
_diffrn_ambient_temperature 123
_diffrn_detector_area_resol_mean 7.314
_diffrn_measured_fraction_theta_full 0.980
_diffrn_measured_fraction_theta_max 0.958
_diffrn_measurement_device_type 'Rigaku Saturn70'
_diffrn_measurement_method \w
_diffrn_radiation_type 'Mo K\a'
_diffrn_radiation_wavelength 0.71075
_diffrn_reflns_av_R_equivalents 0.0280
_diffrn_reflns_Laue_measured_fraction_full 0.980
_diffrn_reflns_Laue_measured_fraction_max 0.958
_diffrn_reflns_limit_h_max 12
_diffrn_reflns_limit_h_min -12
_diffrn_reflns_limit_k_max 14
_diffrn_reflns_limit_k_min -14
_diffrn_reflns_limit_l_max 15
_diffrn_reflns_limit_l_min -14
_diffrn_reflns_number 8081
_diffrn_reflns_point_group_measured_fraction_full 0.980
_diffrn_reflns_point_group_measured_fraction_max 0.958
_diffrn_reflns_theta_full 25.242
_diffrn_reflns_theta_max 27.449
_diffrn_reflns_theta_min 3.411
_diffrn_standards_number 0
_exptl_absorpt_coefficient_mu 0.116
_exptl_absorpt_correction_T_max 0.997
_exptl_absorpt_correction_T_min 0.906
_exptl_absorpt_correction_type multi-scan
_exptl_absorpt_process_details 'REQAB (Rigaku, 1998)'
_exptl_crystal_colour red
_exptl_crystal_density_diffrn 1.524
_exptl_crystal_density_method 'not measured'
_exptl_crystal_description block
_exptl_crystal_F_000 474.00
_exptl_crystal_size_max 0.060
_exptl_crystal_size_mid 0.040
_exptl_crystal_size_min 0.030
_refine_diff_density_max 0.38
_refine_diff_density_min -0.43
_refine_ls_extinction_method none
_refine_ls_goodness_of_fit_ref 1.074
_refine_ls_hydrogen_treatment mixed
_refine_ls_number_parameters 341
_refine_ls_number_reflns 4390
_refine_ls_number_restraints 0
_refine_ls_R_factor_all 0.0826
_refine_ls_R_factor_gt 0.0527
_refine_ls_shift/su_max 0.000
_refine_ls_structure_factor_coef Fsqd
_refine_ls_weighting_details 'w = 1/[\s^2^(Fo^2^)+(0.0434P)^2^+1.1477P] where P=(Fo^2^+2Fc^2^)/3'
_refine_ls_weighting_scheme calc
_refine_ls_wR_factor_gt 0.1113
_refine_ls_wR_factor_ref 0.1300
_reflns_Friedel_coverage 0.000
_reflns_number_gt 3032
_reflns_number_total 4390
_reflns_threshold_expression F^2^>2.0\s(F^2^)
_cod_data_source_file c8cc00753e2.cif
_cod_data_source_block Li3TT
_cod_depositor_comments 'Adding full bibliography for 7121292--7121294.cif.'
_cod_original_cell_volume 1002.8(8)
_cod_database_code 7121294

loop_
_space_group_symop_id
_space_group_symop_operation_xyz
1 +X,+Y,+Z
2 -X,-Y,-Z

loop_
_atom_site_label
_atom_site_type_symbol
_atom_site_fract_x
_atom_site_fract_y
_atom_site_fract_z
_atom_site_U_iso_or_equiv
_atom_site_adp_type
_atom_site_occupancy
_atom_site_site_symmetry_order
_atom_site_calc_flag
_atom_site_refinement_flags_posn
_atom_site_refinement_flags_adp
O1 O 0.71640(17) 0.37769(18) 0.58380(15) 0.0131(3) Uani 1 1 d . .
O2 O 0.37304(18) 0.70158(18) 0.72006(16) 0.0149(4) Uani 1 1 d . .
O3 O 0.58093(18) 0.22151(18) 0.83603(15) 0.0139(3) Uani 1 1 d . .
O4 O 0.17006(18) 0.46528(19) 0.95980(16) 0.0153(4) Uani 1 1 d . .
O5 O 0.26570(17) -0.07429(17) 0.39399(15) 0.0122(3) Uani 1 1 d . .
O6 O -0.05621(17) 0.27209(17) 0.52969(15) 0.0118(3) Uani 1 1 d . .
O7 O 1.0723(2) 0.6281(2) 0.66695(19) 0.0203(4) Uani 1 1 d . .
O8 O 0.9193(2) 0.4266(2) 0.82046(17) 0.0160(4) Uani 1 1 d . .
O9 O 0.6087(2) 0.0759(2) 0.32923(19) 0.0237(4) Uani 1 1 d . .
N1 N 0.8335(3) 0.1556(3) 0.9158(2) 0.0312(6) Uani 1 1 d . .
C1 C 0.4843(2) 0.3922(2) 0.6308(2) 0.0100(4) Uani 1 1 d . .
C2 C 0.6319(2) 0.4497(3) 0.6081(2) 0.0109(4) Uani 1 1 d . .
C3 C 0.6826(3) 0.5985(3) 0.6242(2) 0.0128(5) Uani 1 1 d . .
H3 H 0.778809 0.641785 0.610537 0.015 Uiso 1 1 calc R U
C4 C 0.5961(2) 0.6795(3) 0.6586(2) 0.0119(4) Uani 1 1 d . .
H4 H 0.634257 0.777121 0.667504 0.014 Uiso 1 1 calc R U
C5 C 0.4491(3) 0.6221(3) 0.6818(2) 0.0121(5) Uani 1 1 d . .
C6 C 0.4003(2) 0.4742(3) 0.6681(2) 0.0109(4) Uani 1 1 d . .
C7 C 0.3962(2) 0.2897(2) 0.7696(2) 0.0108(4) Uani 1 1 d . .
C8 C 0.4830(2) 0.2762(2) 0.8646(2) 0.0110(4) Uani 1 1 d . .
C9 C 0.4479(3) 0.3249(3) 0.9930(2) 0.0134(5) Uani 1 1 d . .
H9 H 0.498584 0.314839 1.058274 0.016 Uiso 1 1 calc R U
C10 C 0.3439(3) 0.3849(3) 1.0228(2) 0.0122(5) Uani 1 1 d . .
H10 H 0.320960 0.410897 1.106891 0.015 Uiso 1 1 calc R U
C11 C 0.2679(2) 0.4102(3) 0.9316(2) 0.0119(4) Uani 1 1 d . .
C12 C 0.3050(2) 0.3633(2) 0.8039(2) 0.0101(4) Uani 1 1 d . .
C13 C 0.2547(2) 0.1612(3) 0.5380(2) 0.0100(4) Uani 1 1 d . .
C14 C 0.1933(2) 0.0105(3) 0.4255(2) 0.0108(4) Uani 1 1 d . .
C15 C 0.0455(2) -0.0393(3) 0.3474(2) 0.0116(4) Uani 1 1 d . .
H15 H 0.002773 -0.135585 0.269742 0.014 Uiso 1 1 calc R U
C16 C -0.0355(2) 0.0469(3) 0.3809(2) 0.0114(4) Uani 1 1 d . .
H16 H -0.131586 0.009805 0.325067 0.014 Uiso 1 1 calc R U
C17 C 0.0211(2) 0.1920(3) 0.4981(2) 0.0108(4) Uani 1 1 d . .
C18 C 0.1719(2) 0.2448(2) 0.5733(2) 0.0099(4) Uani 1 1 d . .
C19 C 0.4142(2) 0.2419(2) 0.6280(2) 0.0100(4) Uani 1 1 d . .
H19 H 0.475593 0.181136 0.600690 0.012 Uiso 1 1 calc R U
C20 C 0.2545(2) 0.3975(2) 0.6989(2) 0.0109(4) Uani 1 1 d . .
H20 H 0.193230 0.458365 0.726739 0.013 Uiso 1 1 calc R U
C21 C 0.8272(7) 0.0375(5) 1.0680(4) 0.0854(18) Uani 1 1 d . .
H21A H 0.816112 -0.066522 1.014684 0.102 Uiso 1 1 calc R U
H21B H 0.742206 0.038531 1.109410 0.102 Uiso 1 1 calc R U
H21C H 0.921714 0.096036 1.137107 0.102 Uiso 1 1 calc R U
C22 C 0.8298(4) 0.1043(4) 0.9823(3) 0.0404(8) Uani 1 1 d . .
LI1 Li 0.9279(5) 0.4531(5) 0.6637(4) 0.0195(9) Uani 1 1 d . .
LI2 Li 0.7661(5) 0.2278(5) 0.7930(4) 0.0200(9) Uani 1 1 d . .
LI3 Li 0.7197(5) 0.1794(5) 0.5056(4) 0.0183(9) Uani 1 1 d . .
H1 H 1.176(5) 0.650(5) 0.686(4) 0.075(14) Uiso 1 1 d . .
H2 H 1.059(4) 0.651(4) 0.605(4) 0.056(12) Uiso 1 1 d . .
H5 H 0.882(4) 0.480(4) 0.893(4) 0.042(9) Uiso 1 1 d . .
H6 H 1.005(4) 0.442(4) 0.858(3) 0.039(10) Uiso 1 1 d . .
H7 H 0.599(4) 0.138(4) 0.305(4) 0.053(11) Uiso 1 1 d . .
H8 H 0.535(5) -0.016(5) 0.278(4) 0.078(15) Uiso 1 1 d . .

loop_
_atom_site_aniso_label
_atom_site_aniso_U_11
_atom_site_aniso_U_22
_atom_site_aniso_U_33
_atom_site_aniso_U_23
_atom_site_aniso_U_13
_atom_site_aniso_U_12
O1 0.0113(8) 0.0175(9) 0.0141(8) 0.0085(7) 0.0038(6) 0.0086(7)
O2 0.0168(8) 0.0164(9) 0.0185(8) 0.0104(7) 0.0075(7) 0.0115(7)
O3 0.0140(8) 0.0142(8) 0.0142(8) 0.0062(7) 0.0013(6) 0.0080(7)
O4 0.0131(8) 0.0209(9) 0.0138(8) 0.0080(7) 0.0041(6) 0.0098(7)
O5 0.0140(8) 0.0124(8) 0.0135(8) 0.0061(7) 0.0046(6) 0.0092(7)
O6 0.0117(8) 0.0141(8) 0.0136(8) 0.0082(7) 0.0030(6) 0.0077(7)
O7 0.0153(9) 0.0250(10) 0.0273(10) 0.0186(9) 0.0045(7) 0.0079(8)
O8 0.0147(9) 0.0221(10) 0.0122(8) 0.0082(7) 0.0032(7) 0.0093(8)
O9 0.0248(10) 0.0159(10) 0.0269(10) 0.0124(9) -0.0054(8) 0.0039(9)
N1 0.0363(14) 0.0495(16) 0.0302(13) 0.0280(13) 0.0158(11) 0.0295(13)
C1 0.0123(11) 0.0096(11) 0.0075(10) 0.0042(9) 0.0013(8) 0.0041(9)
C2 0.0116(11) 0.0135(12) 0.0081(10) 0.0049(9) 0.0013(8) 0.0063(9)
C3 0.0112(11) 0.0177(12) 0.0118(11) 0.0086(9) 0.0038(9) 0.0065(10)
C4 0.0122(11) 0.0100(11) 0.0143(11) 0.0082(9) 0.0024(9) 0.0026(9)
C5 0.0134(11) 0.0161(12) 0.0102(10) 0.0074(9) 0.0023(8) 0.0085(10)
C6 0.0105(10) 0.0134(12) 0.0100(10) 0.0072(9) 0.0021(8) 0.0045(9)
C7 0.0114(10) 0.0103(11) 0.0117(10) 0.0068(9) 0.0028(8) 0.0036(9)
C8 0.0103(11) 0.0087(11) 0.0144(11) 0.0065(9) 0.0016(8) 0.0032(9)
C9 0.0141(11) 0.0142(12) 0.0132(11) 0.0083(9) 0.0024(9) 0.0051(10)
C10 0.0148(11) 0.0131(12) 0.0090(10) 0.0056(9) 0.0031(8) 0.0059(9)
C11 0.0097(10) 0.0122(12) 0.0129(11) 0.0062(9) 0.0017(8) 0.0037(9)
C12 0.0110(10) 0.0082(11) 0.0104(10) 0.0046(9) 0.0021(8) 0.0033(9)
C13 0.0123(11) 0.0139(12) 0.0095(10) 0.0091(9) 0.0050(8) 0.0066(9)
C14 0.0119(10) 0.0133(12) 0.0123(10) 0.0092(9) 0.0072(8) 0.0061(9)
C15 0.0111(10) 0.0110(11) 0.0103(10) 0.0052(9) 0.0012(8) 0.0022(9)
C16 0.0104(10) 0.0138(12) 0.0129(10) 0.0084(9) 0.0044(8) 0.0055(9)
C17 0.0119(10) 0.0146(12) 0.0129(10) 0.0104(9) 0.0064(8) 0.0078(9)
C18 0.0107(10) 0.0118(11) 0.0104(10) 0.0075(9) 0.0041(8) 0.0052(9)
C19 0.0091(10) 0.0110(11) 0.0107(10) 0.0059(9) 0.0024(8) 0.0042(9)
C20 0.0123(10) 0.0115(11) 0.0126(10) 0.0076(9) 0.0042(8) 0.0063(9)
C21 0.168(5) 0.046(2) 0.044(2) 0.033(2) 0.026(3) 0.031(3)
C22 0.064(2) 0.0321(18) 0.0264(15) 0.0148(14) 0.0163(15) 0.0199(17)
LI1 0.024(2) 0.021(2) 0.018(2) 0.0113(18) 0.0051(17) 0.0115(19)
LI2 0.017(2) 0.025(2) 0.020(2) 0.0118(18) 0.0059(17) 0.0094(18)
LI3 0.017(2) 0.022(2) 0.021(2) 0.0142(18) 0.0042(17) 0.0091(18)

loop_
_atom_type_symbol
_atom_type_description
_atom_type_scat_dispersion_real
_atom_type_scat_dispersion_imag
_atom_type_scat_source
C C 0.0033 0.0016
;
International Tables for Crystallography
(Vol. C, Tables 4.2.6.8 and 6.1.1.4)
;
H H 0.0000 0.0000
;
International Tables for Crystallography
(Vol. C, Table 6.1.1.4)
;
N N 0.0061 0.0033
;
International Tables for Crystallography
(Vol. C, Tables 4.2.6.8 and 6.1.1.4)
;
O O 0.0106 0.0060
;
International Tables for Crystallography
(Vol. C, Tables 4.2.6.8 and 6.1.1.4)
;
Li Li -0.0003 0.0001
;
International Tables for Crystallography
(Vol. C, Tables 4.2.6.8 and 6.1.1.4)
;

loop_
_geom_angle_atom_site_label_1
_geom_angle_atom_site_label_2
_geom_angle_atom_site_label_3
_geom_angle
_geom_angle_site_symmetry_1
_geom_angle_site_symmetry_3
C2 O1 LI1 128.2(2) . .
C2 O1 LI3 145.1(2) . .
LI1 O1 LI3 85.51(18) . .
C8 O3 LI2 152.4(2) . .
C14 O5 LI2 121.44(19) . 2_656
C14 O5 LI3 120.53(18) . 2_656
LI2 O5 LI3 103.29(19) 2_656 2_656
C17 O6 LI1 146.4(2) . 1_455
C17 O6 LI3 121.74(19) . 1_455
LI1 O6 LI3 83.28(19) 1_455 1_455
LI1 O7 H1 119(3) . .
LI1 O7 H2 122(3) . .
H1 O7 H2 105(3) . .
LI1 O8 LI2 117.0(2) . .
LI1 O8 H5 124(2) . .
LI2 O8 H5 90(2) . .
LI1 O8 H6 111(2) . .
LI2 O8 H6 109(2) . .
H5 O8 H6 103(3) . .
LI3 O9 H7 111(3) . .
LI3 O9 H8 133(3) . .
H7 O9 H8 110(4) . .
C22 N1 LI2 161.3(3) . .
C6 C1 C2 122.5(2) . .
C6 C1 C19 113.35(19) . .
C2 C1 C19 123.92(19) . .
O1 C2 C3 121.8(2) . .
O1 C2 C1 122.5(2) . .
C3 C2 C1 115.54(19) . .
C4 C3 C2 121.9(2) . .
C4 C3 H3 119.1 . .
C2 C3 H3 119.1 . .
C3 C4 C5 122.5(2) . .
C3 C4 H4 118.8 . .
C5 C4 H4 118.8 . .
O2 C5 C6 122.7(2) . .
O2 C5 C4 121.8(2) . .
C6 C5 C4 115.38(19) . .
C1 C6 C5 122.2(2) . .
C1 C6 C20 113.8(2) . .
C5 C6 C20 123.98(19) . .
C12 C7 C8 122.2(2) . .
C12 C7 C19 113.80(19) . .
C8 C7 C19 123.54(19) . .
O3 C8 C7 122.2(2) . .
O3 C8 C9 122.4(2) . .
C7 C8 C9 115.42(19) . .
C10 C9 C8 121.8(2) . .
C10 C9 H9 119.1 . .
C8 C9 H9 119.1 . .
C9 C10 C11 122.3(2) . .
C9 C10 H10 118.8 . .
C11 C10 H10 118.8 . .
O4 C11 C10 121.9(2) . .
O4 C11 C12 122.3(2) . .
C10 C11 C12 115.7(2) . .
C7 C12 C11 121.8(2) . .
C7 C12 C20 113.42(19) . .
C11 C12 C20 124.70(19) . .
C18 C13 C14 121.4(2) . .
C18 C13 C19 113.8(2) . .
C14 C13 C19 124.78(19) . .
O5 C14 C15 121.3(2) . .
O5 C14 C13 122.9(2) . .
C15 C14 C13 115.79(19) . .
C16 C15 C14 122.4(2) . .
C16 C15 H15 118.8 . .
C14 C15 H15 118.8 . .
C15 C16 C17 121.6(2) . .
C15 C16 H16 119.2 . .
C17 C16 H16 119.2 . .
O6 C17 C16 121.3(2) . .
O6 C17 C18 122.6(2) . .
C16 C17 C18 115.96(19) . .
C13 C18 C17 122.5(2) . .
C13 C18 C20 113.2(2) . .
C17 C18 C20 124.32(19) . .
C1 C19 C7 102.50(17) . .
C1 C19 C13 105.77(17) . .
C7 C19 C13 106.61(17) . .
C1 C19 H19 113.7 . .
C7 C19 H19 113.7 . .
C13 C19 H19 113.7 . .
C18 C20 C12 105.61(18) . .
C18 C20 C6 104.76(17) . .
C12 C20 C6 104.90(18) . .
C18 C20 H20 113.6 . .
C12 C20 H20 113.6 . .
C6 C20 H20 113.6 . .
C22 C21 H21A 109.5 . .
C22 C21 H21B 109.5 . .
H21A C21 H21B 109.5 . .
C22 C21 H21C 109.5 . .
H21A C21 H21C 109.5 . .
H21B C21 H21C 109.5 . .
N1 C22 C21 179.1(4) . .
O7 LI1 O1 120.3(2) . .
O7 LI1 O6 109.8(2) . 1_655
O1 LI1 O6 92.3(2) . 1_655
O7 LI1 O8 123.3(2) . .
O1 LI1 O8 101.6(2) . .
O6 LI1 O8 104.2(2) 1_655 .
O7 LI1 LI3 143.7(2) . .
O1 LI1 LI3 47.44(14) . .
O6 LI1 LI3 49.20(14) 1_655 .
O8 LI1 LI3 92.59(19) . .
O7 LI1 LI2 155.3(2) . .
O1 LI1 LI2 78.58(16) . .
O6 LI1 LI2 83.20(16) 1_655 .
O8 LI1 LI2 32.05(12) . .
LI3 LI1 LI2 60.56(15) . .
O3 LI2 O5 111.1(2) . 2_656
O3 LI2 O8 117.8(2) . .
O5 LI2 O8 107.0(2) 2_656 .
O3 LI2 N1 98.1(2) . .
O5 LI2 N1 108.3(2) 2_656 .
O8 LI2 N1 114.3(2) . .
O3 LI2 LI3 104.19(19) . .
O5 LI2 LI3 38.45(12) 2_656 .
O8 LI2 LI3 78.25(16) . .
N1 LI2 LI3 145.2(2) . .
O3 LI2 LI1 117.6(2) . .
O5 LI2 LI1 79.34(16) 2_656 .
O8 LI2 LI1 30.95(11) . .
N1 LI2 LI1 138.4(2) . .
LI3 LI2 LI1 47.32(12) . .
O3 LI2 H5 95.7(9) . .
O5 LI2 H5 129.8(9) 2_656 .
O8 LI2 H5 25.3(9) . .
N1 LI2 H5 109.0(9) . .
LI3 LI2 H5 95.2(9) . .
LI1 LI2 H5 50.4(9) . .
O9 LI3 O1 105.8(2) . .
O9 LI3 O5 122.4(2) . 2_656
O1 LI3 O5 124.5(2) . 2_656
O9 LI3 O6 114.2(2) . 1_655
O1 LI3 O6 90.41(18) . 1_655
O5 LI3 O6 93.23(18) 2_656 1_655
O9 LI3 LI1 134.4(2) . .
O1 LI3 LI1 47.05(14) . .
O5 LI3 LI1 101.8(2) 2_656 .
O6 LI3 LI1 47.52(14) 1_655 .
O9 LI3 LI2 151.9(2) . .
O1 LI3 LI2 86.38(17) . .
O5 LI3 LI2 38.26(12) 2_656 .
O6 LI3 LI2 90.48(17) 1_655 .
LI1 LI3 LI2 72.12(16) . .
O9 LI3 H7 20.4(10) . .
O1 LI3 H7 86.3(10) . .
O5 LI3 H7 142.3(10) 2_656 .
O6 LI3 H7 109.2(9) 1_655 .
LI1 LI3 H7 115.7(10) . .
LI2 LI3 H7 159.0(9) . .

loop_
_geom_bond_atom_site_label_1
_geom_bond_atom_site_label_2
_geom_bond_distance
_geom_bond_site_symmetry_2
O1 C2 1.281(3) .
O1 LI1 1.933(5) .
O1 LI3 1.946(5) .
O2 C5 1.275(3) .
O3 C8 1.273(3) .
O3 LI2 1.883(4) .
O4 C11 1.274(3) .
O5 C14 1.287(3) .
O5 LI2 1.985(5) 2_656
O5 LI3 1.993(4) 2_656
O6 C17 1.287(3) .
O6 LI1 1.955(5) 1_455
O6 LI3 2.007(5) 1_455
O7 LI1 1.922(5) .
O7 H1 0.95(5) .
O7 H2 0.88(4) .
O8 LI1 1.967(5) .
O8 LI2 2.030(5) .
O8 H5 0.96(4) .
O8 H6 0.84(4) .
O9 LI3 1.872(5) .
O9 H7 0.87(4) .
O9 H8 0.89(5) .
N1 C22 1.132(4) .
N1 LI2 2.083(5) .
C1 C6 1.359(3) .
C1 C2 1.447(3) .
C1 C19 1.525(3) .
C2 C3 1.439(3) .
C3 C4 1.371(3) .
C3 H3 0.9500 .
C4 C5 1.445(3) .
C4 H4 0.9500 .
C5 C6 1.442(3) .
C6 C20 1.531(3) .
C7 C12 1.353(3) .
C7 C8 1.445(3) .
C7 C19 1.527(3) .
C8 C9 1.446(3) .
C9 C10 1.364(3) .
C9 H9 0.9500 .
C10 C11 1.437(3) .
C10 H10 0.9500 .
C11 C12 1.448(3) .
C12 C20 1.528(3) .
C13 C18 1.361(3) .
C13 C14 1.444(3) .
C13 C19 1.533(3) .
C14 C15 1.442(3) .
C15 C16 1.367(3) .
C15 H15 0.9500 .
C16 C17 1.434(3) .
C16 H16 0.9500 .
C17 C18 1.444(3) .
C18 C20 1.527(3) .
C19 H19 1.0000 .
C20 H20 1.0000 .
C21 C22 1.467(5) .
C21 H21A 0.9800 .
C21 H21B 0.9800 .
C21 H21C 0.9800 .
LI1 O6 1.955(5) 1_655
LI1 LI3 2.633(6) .
LI1 LI2 3.409(6) .
LI2 O5 1.985(5) 2_656
LI2 LI3 3.119(6) .
LI2 H5 2.24(3) .
LI3 O5 1.993(4) 2_656
LI3 O6 2.007(4) 1_655
LI3 H7 2.33(4) .

loop_
_geom_hbond_atom_site_label_D
_geom_hbond_atom_site_label_H
_geom_hbond_atom_site_label_A
_geom_hbond_site_symmetry_A
_geom_hbond_distance_DA
_geom_hbond_distance_DH
_geom_hbond_distance_HA
_geom_hbond_angle_DHA
_geom_hbond_publ_flag
O7 H1 O2 1_655 2.713(3) 0.95(5) 1.77(5) 176(5) no
O7 H2 O6 2_666 2.951(4) 0.88(5) 2.08(6) 172(3) no
O8 H5 O4 2_667 2.628(3) 0.96(4) 1.71(4) 160(5) no
O8 H6 O4 1_655 2.652(3) 0.84(4) 1.82(4) 169(4) no
O9 H7 O2 2_666 2.678(4) 0.87(6) 1.83(5) 166(3) no
O9 H8 O3 2_656 2.747(2) 0.89(4) 1.87(4) 166(5) no

loop_
_geom_torsion_atom_site_label_1
_geom_torsion_atom_site_label_2
_geom_torsion_atom_site_label_3
_geom_torsion_atom_site_label_4
_geom_torsion
_geom_torsion_site_symmetry_1
_geom_torsion_site_symmetry_4
LI1 O1 C2 C3 43.1(3) . .
LI3 O1 C2 C3 -154.6(3) . .
LI1 O1 C2 C1 -132.3(2) . .
LI3 O1 C2 C1 30.1(4) . .
C6 C1 C2 O1 174.0(2) . .
C19 C1 C2 O1 -0.1(3) . .
C6 C1 C2 C3 -1.6(3) . .
C19 C1 C2 C3 -175.77(19) . .
O1 C2 C3 C4 -175.7(2) . .
C1 C2 C3 C4 -0.1(3) . .
C2 C3 C4 C5 0.4(3) . .
C3 C4 C5 O2 176.5(2) . .
C3 C4 C5 C6 0.9(3) . .
C2 C1 C6 C5 3.0(3) . .
C19 C1 C6 C5 177.72(19) . .
C2 C1 C6 C20 -174.73(19) . .
C19 C1 C6 C20 0.0(3) . .
O2 C5 C6 C1 -178.1(2) . .
C4 C5 C6 C1 -2.5(3) . .
O2 C5 C6 C20 -0.6(3) . .
C4 C5 C6 C20 175.0(2) . .
LI2 O3 C8 C7 68.1(5) . .
LI2 O3 C8 C9 -113.7(4) . .
C12 C7 C8 O3 -172.2(2) . .
C19 C7 C8 O3 -0.6(3) . .
C12 C7 C8 C9 9.5(3) . .
C19 C7 C8 C9 -178.9(2) . .
O3 C8 C9 C10 179.2(2) . .
C7 C8 C9 C10 -2.5(3) . .
C8 C9 C10 C11 -3.0(4) . .
C9 C10 C11 O4 179.5(2) . .
C9 C10 C11 C12 2.0(3) . .
C8 C7 C12 C11 -11.0(3) . .
C19 C7 C12 C11 176.62(19) . .
C8 C7 C12 C20 165.90(19) . .
C19 C7 C12 C20 -6.5(3) . .
O4 C11 C12 C7 -172.5(2) . .
C10 C11 C12 C7 5.0(3) . .
O4 C11 C12 C20 11.0(3) . .
C10 C11 C12 C20 -171.6(2) . .
LI2 O5 C14 C15 28.4(3) 2_656 .
LI3 O5 C14 C15 -104.0(2) 2_656 .
LI2 O5 C14 C13 -150.1(2) 2_656 .
LI3 O5 C14 C13 77.6(3) 2_656 .
C18 C13 C14 O5 -176.1(2) . .
C19 C13 C14 O5 3.6(3) . .
C18 C13 C14 C15 5.4(3) . .
C19 C13 C14 C15 -174.93(19) . .
O5 C14 C15 C16 178.1(2) . .
C13 C14 C15 C16 -3.3(3) . .
C14 C15 C16 C17 -1.2(3) . .
LI1 O6 C17 C16 172.5(3) 1_455 .
LI3 O6 C17 C16 39.4(3) 1_455 .
LI1 O6 C17 C18 -11.0(4) 1_455 .
LI3 O6 C17 C18 -144.0(2) 1_455 .
C15 C16 C17 O6 -179.4(2) . .
C15 C16 C17 C18 3.8(3) . .
C14 C13 C18 C17 -2.9(3) . .
C19 C13 C18 C17 177.37(18) . .
C14 C13 C18 C20 176.99(18) . .
C19 C13 C18 C20 -2.7(3) . .
O6 C17 C18 C13 -178.5(2) . .
C16 C17 C18 C13 -1.8(3) . .
O6 C17 C18 C20 1.6(3) . .
C16 C17 C18 C20 178.36(19) . .
C6 C1 C19 C7 -56.9(2) . .
C2 C1 C19 C7 117.8(2) . .
C6 C1 C19 C13 54.7(2) . .
C2 C1 C19 C13 -130.7(2) . .
C12 C7 C19 C1 61.0(2) . .
C8 C7 C19 C1 -111.2(2) . .
C12 C7 C19 C13 -49.9(2) . .
C8 C7 C19 C13 137.9(2) . .
C18 C13 C19 C1 -53.3(2) . .
C14 C13 C19 C1 127.0(2) . .
C18 C13 C19 C7 55.3(2) . .
C14 C13 C19 C7 -124.4(2) . .
C13 C18 C20 C12 -53.4(2) . .
C17 C18 C20 C12 126.5(2) . .
C13 C18 C20 C6 57.1(2) . .
C17 C18 C20 C6 -123.0(2) . .
C7 C12 C20 C18 59.1(2) . .
C11 C12 C20 C18 -124.1(2) . .
C7 C12 C20 C6 -51.3(2) . .
C11 C12 C20 C6 125.6(2) . .
C1 C6 C20 C18 -55.8(2) . .
C5 C6 C20 C18 126.5(2) . .
C1 C6 C20 C12 55.1(2) . .
C5 C6 C20 C12 -122.5(2) . .
C8 O3 LI2 O5 -110.2(4) . 2_656
C8 O3 LI2 O8 13.6(6) . .
C8 O3 LI2 N1 136.6(4) . .
C8 O3 LI2 LI3 -70.4(5) . .
C8 O3 LI2 LI1 -21.5(5) . .
